data_1525178
loop_
_publ_author_name
'Rossi, R.'
'Marazza, R.'
'Ferro, R.'

_publ_section_title
;
 Ternary 1:1:1 alloys of nickel and palladium with tin and rare earths
;
_journal_name_full 'Journal of the Less-Common Metals'
_journal_page_first 99
_journal_page_last 104
_journal_volume 107
_journal_year 1985
_chemical_formula_sum 'Dy Ni Sn'
_space_group_IT_number 62
_symmetry_space_group_name_Hall '-P 2ac 2n'
_symmetry_space_group_name_H-M 'P n m a'
_cell_angle_alpha 90
_cell_angle_beta 90
_cell_angle_gamma 90
_cell_formula_units_Z 4
_cell_length_a 7.121
_cell_length_b 4.456
_cell_length_c 7.66
_cell_volume 243.061
_citation_journal_id_ASTM JCOMAH
_cod_data_source_file Rossi_JCOMAH_1985_1809.cif
_cod_data_source_block Dy1Ni1Sn1
_cod_original_cell_volume 243.0608
_cod_original_formula_sum 'Dy1 Ni1 Sn1'
_cod_database_code 1525178

loop_
_symmetry_equiv_pos_as_xyz
x,y,z
-x+1/2,-y,z+1/2
x+1/2,-y+1/2,-z+1/2
-x,y+1/2,-z
-x,-y,-z
x-1/2,y,-z-1/2
-x-1/2,y-1/2,z-1/2
x,-y-1/2,z

loop_
_atom_site_label
_atom_site_type_symbol
_atom_site_fract_x
_atom_site_fract_y
_atom_site_fract_z
_atom_site_occupancy
_atom_site_U_iso_or_equiv
Ni1 Ni 0.199 0.25 0.09 1 0.0
Dy1 Dy 0 0.25 0.7 1 0.0
Sn1 Sn 0.301 0.25 0.41 1 0.0
